data_4323208
loop_
_publ_author_name
'Shin Takemoto'
'Shigeki Kuwata'
'Yoshiaki Nishibayashi'
'Masanobu Hidai'

_publ_contact_author
;
    Masanobu Hidai
 Department of Chemistry and Biotechnology
 Graduate School of Engineering
 The University of Tokyo
 Hongo, Bunkyo-ku, Tokyo 113-8656
 Japan
;
_publ_contact_author_email ' hidai@chembio.t.u-tokyo.ac.jp '
_publ_contact_author_fax ' 81-3-5800-6945 '
_publ_contact_author_phone ' 81-3-5800-6945 '
_publ_section_title
;
 Synthesis of Heterobimetallic Fe-M (M = Ni, Pd, Pt) Complexes Containing
 the 1,1'-Ferrocenedithiolato Ligand and Their Conversion to Trinuclear
 Complexes
;
_journal_name_full 'Inorganic Chemistry'
_journal_page_first 6428
_journal_page_last 6434
_journal_paper_doi 10.1021/ic9806129
_journal_volume 37
_journal_year 1998
_chemical_formula_sum 'C36 H32 Fe Ni P2 S2'
_space_group_IT_number 2
_symmetry_cell_setting triclinic
_symmetry_Int_Tables_number 2
_symmetry_space_group_name_Hall '-P 1'
_symmetry_space_group_name_H-M 'P -1'
_audit_creation_date 'Sun May 24 19:14:15 1998'
_audit_creation_method 'from TEXRAY.INF file'
_cell_angle_alpha 100.66(2)
_cell_angle_beta 95.45(2)
_cell_angle_gamma 74.78(2)
_cell_formula_units_Z 4.00
_cell_length_a 14.061(3)
_cell_length_b 24.510(6)
_cell_length_c 10.423(2)
_cell_measurement_reflns_used 21
_cell_measurement_temperature 23.0
_cell_measurement_theta_max 31.45
_cell_measurement_theta_min 28.70
_cell_volume 3402.2(13)
_computing_cell_refinement 'MSC/AFC Diffractometer Control'
_computing_data_collection 'MSC/AFC Diffractometer Control'
_computing_data_reduction 'teXsan: PROCESS (MSC)'
_computing_publication_material 'teXsan: FINISH (MSC)'
_computing_structure_refinement 'teXsan: LS (MSC)'
_computing_structure_solution 'DIRDIF92 (PATTY)'
_diffrn_ambient_temperature 23.0
_diffrn_measurement_device AFC7R
_diffrn_measurement_method 'omega/2-theta scans'
_diffrn_orient_matrix_UB_11 0.01890
_diffrn_orient_matrix_UB_12 -0.00889
_diffrn_orient_matrix_UB_13 0.09020
_diffrn_orient_matrix_UB_21 0.01306
_diffrn_orient_matrix_UB_22 -0.04194
_diffrn_orient_matrix_UB_23 -0.03544
_diffrn_orient_matrix_UB_31 0.07012
_diffrn_orient_matrix_UB_32 -0.00109
_diffrn_orient_matrix_UB_33 -0.01266
_diffrn_radiation_monochromator graphite
_diffrn_radiation_source 'X-ray tube'
_diffrn_radiation_type MoKalpha
_diffrn_radiation_wavelength 0.7107
_diffrn_reflns_av_R_equivalents 3.65
_diffrn_reflns_limit_h_max 16
_diffrn_reflns_limit_h_min 0
_diffrn_reflns_limit_k_max 17
_diffrn_reflns_limit_k_min -8
_diffrn_reflns_limit_l_max 0
_diffrn_reflns_limit_l_min -10
_diffrn_reflns_number 12527
_diffrn_reflns_theta_max 24.9997
_diffrn_standards_decay_% -31.37
_diffrn_standards_interval_count 150
_diffrn_standards_number 3
_exptl_absorpt_coefficient_mu_cm 12.197
_exptl_absorpt_correction_T_max 1.000
_exptl_absorpt_correction_T_min 0.731
_exptl_absorpt_correction_type psi-scan
_exptl_crystal_colour 'dark violet'
_exptl_crystal_density_diffrn 1.377
_exptl_crystal_description prismatic
_exptl_crystal_F_000 1456.00
_exptl_crystal_size_max 0.800
_exptl_crystal_size_mid 0.500
_exptl_crystal_size_min 0.100
_refine_diff_density_max -0.37330
_refine_diff_density_min 1.15460
_refine_ls_extinction_coef 0.00000
_refine_ls_extinction_method Zachariasen_type_2_Gaussian_isotropic
_refine_ls_goodness_of_fit_obs 2.310
_refine_ls_matrix_type full
_refine_ls_number_parameters 757
_refine_ls_number_reflns 5081
_refine_ls_number_restraints 0
_refine_ls_R_factor_obs 0.0590
_refine_ls_shift/esd_max 0.1400
_refine_ls_structure_factor_coef F
_refine_ls_weighting_scheme sigma
_refine_ls_wR_factor_obs 0.0780
_cod_data_source_file ic9806129_2.cif
_cod_data_source_block '[Ni(S2fc)(dppe)](2a)'
_cod_original_cell_volume 3402(1)
_cod_original_sg_symbol_H-M 'P -1 '
_cod_original_formula_sum 'C36 H32 P2 S2 Fe Ni'
_cod_database_code 4323208

loop_
_symmetry_equiv_pos_as_xyz
'   +x,   +y,   +z'
'   -x,   -y,   -z'

loop_
_atom_site_aniso_label
_atom_site_aniso_U_11
_atom_site_aniso_U_22
_atom_site_aniso_U_33
_atom_site_aniso_U_12
_atom_site_aniso_U_13
_atom_site_aniso_U_23
Ni1 0.067(1) 0.040(1) 0.048(1) -0.0130(10) -0.0168(10) 0.0104(9)
Ni2 0.038(1) 0.041(1) 0.051(1) -0.0079(9) -0.0055(9) 0.0150(8)
Fe1 0.101(2) 0.044(1) 0.074(2) -0.022(1) -0.032(1) 0.017(1)
Fe2 0.042(1) 0.037(1) 0.041(1) -0.0094(9) -0.0030(9) 0.0085(9)
S1 0.094(3) 0.047(2) 0.058(3) -0.021(2) -0.024(2) 0.019(2)
S2 0.082(3) 0.043(2) 0.055(2) -0.021(2) -0.022(2) 0.014(2)
S3 0.042(2) 0.051(2) 0.088(3) -0.009(2) 0.000(2) 0.030(2)
S4 0.046(2) 0.040(2) 0.078(3) -0.011(2) -0.014(2) 0.016(2)
P1 0.065(3) 0.039(2) 0.057(3) -0.015(2) -0.015(2) 0.009(2)
P2 0.076(3) 0.049(2) 0.050(2) -0.015(2) -0.018(2) 0.011(2)
P3 0.043(2) 0.041(2) 0.060(3) -0.005(2) -0.003(2) 0.020(2)
P4 0.039(2) 0.050(2) 0.047(2) -0.008(2) -0.005(2) 0.012(2)
C1 0.08(1) 0.037(9) 0.06(1) -0.004(9) -0.014(9) 0.016(8)
C2 0.09(1) 0.05(1) 0.08(1) 0.001(10) -0.01(1) 0.013(9)
C3 0.18(2) 0.05(1) 0.08(1) -0.01(1) 0.00(1) 0.01(1)
C4 0.17(2) 0.028(9) 0.09(1) -0.03(1) -0.04(1) 0.005(10)
C5 0.09(1) 0.05(1) 0.10(1) -0.022(10) -0.02(1) 0.05(1)
C6 0.07(1) 0.043(9) 0.054(10) -0.009(8) -0.026(8) 0.013(8)
C7 0.12(2) 0.06(1) 0.07(1) -0.02(1) -0.04(1) 0.024(9)
C8 0.15(2) 0.07(1) 0.18(2) -0.07(1) -0.13(2) 0.07(2)
C9 0.14(2) 0.14(2) 0.13(2) -0.08(2) -0.06(2) 0.08(2)
C10 0.07(1) 0.09(1) 0.08(1) -0.02(1) -0.01(1) 0.03(1)
C11 0.10(1) 0.036(8) 0.09(1) -0.028(8) -0.042(10) 0.011(8)
C12 0.11(1) 0.056(10) 0.057(10) -0.025(10) -0.029(9) 0.003(8)
C13 0.05(1) 0.034(8) 0.08(1) -0.013(8) 0.007(9) 0.001(8)
C14 0.05(1) 0.07(1) 0.06(1) -0.027(9) 0.003(8) 0.008(8)
C15 0.07(1) 0.06(1) 0.08(1) -0.023(9) 0.01(1) 0.011(9)
C16 0.09(1) 0.06(1) 0.08(1) -0.02(1) 0.02(1) 0.007(9)
C17 0.06(1) 0.06(1) 0.16(2) 0.001(10) 0.04(1) 0.02(1)
C18 0.08(1) 0.049(10) 0.12(2) -0.006(10) 0.00(1) 0.03(1)
C19 0.08(1) 0.040(9) 0.037(8) -0.016(8) -0.002(8) 0.012(7)
C20 0.08(1) 0.051(10) 0.06(1) -0.017(9) 0.015(9) 0.013(8)
C21 0.09(1) 0.05(1) 0.08(1) 0.00(1) 0.01(1) 0.018(9)
C22 0.07(1) 0.08(1) 0.07(1) 0.01(1) 0.021(10) 0.02(1)
C23 0.08(1) 0.08(1) 0.06(1) -0.02(1) 0.015(9) 0.016(10)
C24 0.08(1) 0.052(10) 0.044(9) -0.008(9) 0.008(9) 0.015(7)
C25 0.08(1) 0.06(1) 0.06(1) -0.024(9) -0.02(1) 0.028(9)
C26 0.08(2) 0.06(1) 0.10(2) -0.01(1) -0.01(1) 0.01(1)
C27 0.11(2) 0.10(2) 0.13(2) -0.04(2) 0.02(2) 0.03(1)
C28 0.08(2) 0.11(2) 0.23(3) -0.01(1) 0.03(2) 0.09(2)
C29 0.13(2) 0.20(3) 0.17(2) -0.09(2) -0.09(2) 0.14(2)
C30 0.07(1) 0.16(2) 0.09(1) -0.06(1) -0.02(1) 0.05(1)
C31 0.06(1) 0.07(1) 0.047(10) -0.014(9) -0.009(8) 0.006(8)
C32 0.08(1) 0.08(1) 0.06(1) -0.01(1) -0.013(9) 0.041(10)
C33 0.09(1) 0.13(2) 0.09(1) -0.03(1) -0.02(1) 0.07(1)
C34 0.10(2) 0.18(2) 0.10(2) -0.07(2) -0.01(1) 0.06(2)
C35 0.09(2) 0.20(2) 0.06(1) -0.06(2) -0.01(1) 0.02(2)
C36 0.09(1) 0.10(1) 0.06(1) -0.03(1) -0.01(1) 0.02(1)
C37 0.047(9) 0.027(7) 0.043(8) -0.010(7) 0.002(7) 0.004(6)
C38 0.050(10) 0.062(10) 0.055(9) -0.029(8) -0.012(8) 0.019(8)
C39 0.06(1) 0.041(8) 0.07(1) -0.018(8) 0.009(9) 0.006(8)
C40 0.05(1) 0.050(9) 0.06(1) -0.015(8) -0.010(8) 0.020(8)
C41 0.06(1) 0.046(8) 0.029(8) -0.017(8) -0.001(7) 0.008(6)
C42 0.035(8) 0.038(8) 0.050(9) -0.010(7) -0.005(7) 0.009(7)
C43 0.06(1) 0.048(9) 0.040(9) -0.018(8) -0.001(8) 0.013(7)
C44 0.05(1) 0.047(9) 0.08(1) -0.006(8) 0.022(9) 0.011(8)
C45 0.06(1) 0.047(9) 0.049(10) -0.013(8) -0.004(8) 0.010(7)
C46 0.043(9) 0.039(8) 0.045(8) -0.014(7) 0.000(7) 0.000(6)
C47 0.043(9) 0.055(9) 0.058(9) 0.001(7) -0.003(7) 0.020(7)
C48 0.055(10) 0.060(9) 0.044(9) -0.003(8) -0.003(7) 0.016(7)
C49 0.045(9) 0.042(9) 0.059(9) -0.010(7) -0.001(7) 0.015(7)
C50 0.11(1) 0.053(10) 0.07(1) -0.005(9) 0.02(1) 0.020(9)
C51 0.14(2) 0.07(1) 0.07(1) -0.03(1) 0.01(1) 0.03(1)
C52 0.13(2) 0.06(1) 0.08(1) -0.01(1) 0.03(1) 0.00(1)
C53 0.12(2) 0.05(1) 0.07(1) 0.02(1) 0.03(1) 0.000(10)
C54 0.08(1) 0.044(9) 0.07(1) -0.008(9) 0.009(9) 0.011(8)
C55 0.05(1) 0.039(9) 0.07(1) 0.001(8) 0.001(8) 0.015(8)
C56 0.09(1) 0.06(1) 0.08(1) -0.03(1) -0.01(1) 0.017(9)
C57 0.13(2) 0.08(1) 0.05(1) 0.01(1) 0.01(1) 0.00(1)
C58 0.11(2) 0.08(1) 0.11(2) -0.05(1) -0.04(1) 0.05(1)
C59 0.08(2) 0.07(1) 0.12(2) -0.01(1) 0.01(1) 0.02(1)
C60 0.07(1) 0.05(1) 0.12(1) -0.012(10) 0.00(1) 0.006(10)
C61 0.030(8) 0.058(9) 0.052(9) -0.007(7) -0.008(7) 0.007(8)
C62 0.05(1) 0.07(1) 0.07(1) -0.028(9) 0.000(8) 0.007(9)
C63 0.06(1) 0.07(1) 0.08(1) -0.008(9) -0.009(10) -0.010(10)
C64 0.07(1) 0.07(1) 0.13(2) -0.04(1) -0.01(1) 0.02(1)
C65 0.11(1) 0.09(1) 0.06(1) -0.05(1) -0.004(10) 0.017(10)
C66 0.09(1) 0.07(1) 0.06(1) -0.049(10) -0.010(9) 0.007(9)
C67 0.042(9) 0.038(8) 0.049(9) -0.003(7) 0.002(7) 0.001(7)
C68 0.05(1) 0.063(10) 0.040(9) -0.010(8) 0.010(8) -0.008(8)
C69 0.06(1) 0.11(2) 0.07(1) -0.03(1) -0.01(1) 0.01(1)
C70 0.10(2) 0.07(1) 0.06(1) -0.02(1) 0.01(1) -0.003(9)
C71 0.07(1) 0.09(1) 0.09(1) 0.00(1) 0.00(1) 0.02(1)
C72 0.06(1) 0.06(1) 0.07(1) -0.007(9) 0.000(9) -0.009(9)

loop_
_atom_site_label
_atom_site_fract_x
_atom_site_fract_y
_atom_site_fract_z
_atom_site_U_iso_or_equiv
_atom_site_thermal_displace_type
_atom_site_calc_flag
_atom_site_calc_attached_atom
Ni1 0.1528(1) -0.19339(7) 0.2267(2) 0.0525 Uij ? ?
Ni2 0.3396(1) -0.64938(7) -0.6903(2) 0.0432 Uij ? ?
Fe1 0.2779(2) -0.06767(9) 0.4673(2) 0.0742 Uij ? ?
Fe2 0.0707(1) -0.53010(7) -0.7598(2) 0.0403 Uij ? ?
S1 0.1453(3) -0.1064(1) 0.1909(3) 0.0660 Uij ? ?
S2 0.2303(3) -0.1986(1) 0.4200(3) 0.0594 Uij ? ?
S3 0.3282(3) -0.5684(1) -0.7593(4) 0.0586 Uij ? ?
S4 0.1971(3) -0.6708(1) -0.7448(4) 0.0552 Uij ? ?
P1 0.1627(3) -0.2840(1) 0.2253(4) 0.0543 Uij ? ?
P2 0.0486(3) -0.1993(2) 0.0582(4) 0.0597 Uij ? ?
P3 0.3653(3) -0.7164(1) -0.5707(4) 0.0482 Uij ? ?
P4 0.4995(3) -0.6635(1) -0.6783(3) 0.0457 Uij ? ?
C1 0.171(1) -0.0553(5) 0.326(1) 0.0619 Uij ? ?
C2 0.129(1) -0.0390(7) 0.449(2) 0.0771 Uij ? ?
C3 0.169(2) 0.0034(8) 0.521(2) 0.1031 Uij ? ?
C4 0.234(2) 0.0162(6) 0.448(2) 0.0967 Uij ? ?
C5 0.236(1) -0.0203(7) 0.325(2) 0.0776 Uij ? ?
C6 0.308(1) -0.1529(5) 0.469(1) 0.0577 Uij ? ?
C7 0.312(1) -0.1216(7) 0.602(1) 0.0864 Uij ? ?
C8 0.389(2) -0.0913(8) 0.599(2) 0.1290 Uij ? ?
C9 0.428(2) -0.101(1) 0.476(2) 0.1256 Uij ? ?
C10 0.380(1) -0.1395(7) 0.399(2) 0.0790 Uij ? ?
C11 0.079(1) -0.3095(5) 0.092(1) 0.0750 Uij ? ?
C12 0.071(1) -0.2755(6) -0.017(1) 0.0773 Uij ? ?
C13 0.125(1) -0.3032(5) 0.370(1) 0.0544 Uij ? ?
C14 0.195(1) -0.3289(6) 0.457(1) 0.0571 Uij ? ?
C15 0.168(1) -0.3417(6) 0.570(2) 0.0688 Uij ? ?
C16 0.072(2) -0.3273(7) 0.600(2) 0.0744 Uij ? ?
C17 0.001(1) -0.3024(7) 0.516(2) 0.0936 Uij ? ?
C18 0.028(1) -0.2892(6) 0.401(2) 0.0836 Uij ? ?
C19 0.283(1) -0.3316(5) 0.193(1) 0.0511 Uij ? ?
C20 0.297(1) -0.3909(6) 0.187(1) 0.0638 Uij ? ?
C21 0.390(1) -0.4275(6) 0.168(2) 0.0770 Uij ? ?
C22 0.469(1) -0.4063(8) 0.154(2) 0.0799 Uij ? ?
C23 0.456(1) -0.3487(8) 0.157(1) 0.0729 Uij ? ?
C24 0.363(1) -0.3117(6) 0.178(1) 0.0572 Uij ? ?
C25 -0.074(1) -0.1835(6) 0.112(2) 0.0660 Uij ? ?
C26 -0.094(1) -0.1591(7) 0.245(2) 0.0837 Uij ? ?
C27 -0.189(2) -0.1450(8) 0.291(2) 0.1072 Uij ? ?
C28 -0.264(2) -0.1542(10) 0.207(3) 0.1332 Uij ? ?
C29 -0.243(2) -0.180(1) 0.069(3) 0.1462 Uij ? ?
C30 -0.150(2) -0.1946(9) 0.027(2) 0.0996 Uij ? ?
C31 0.034(1) -0.1593(7) -0.075(1) 0.0588 Uij ? ?
C32 -0.016(1) -0.1013(7) -0.054(1) 0.0730 Uij ? ?
C33 -0.028(1) -0.0675(8) -0.152(2) 0.0953 Uij ? ?
C34 0.008(2) -0.090(1) -0.268(2) 0.1161 Uij ? ?
C35 0.056(2) -0.149(1) -0.293(2) 0.1107 Uij ? ?
C36 0.069(1) -0.1833(7) -0.194(2) 0.0836 Uij ? ?
C37 0.2117(9) -0.5227(5) -0.773(1) 0.0393 Uij ? ?
C38 0.162(1) -0.4825(6) -0.671(1) 0.0526 Uij ? ?
C39 0.075(1) -0.4453(5) -0.718(1) 0.0567 Uij ? ?
C40 0.069(1) -0.4641(6) -0.855(1) 0.0540 Uij ? ?
C41 0.153(1) -0.5102(5) -0.888(1) 0.0460 Uij ? ?
C42 0.0926(9) -0.6131(5) -0.738(1) 0.0412 Uij ? ?
C43 0.047(1) -0.5769(5) -0.627(1) 0.0468 Uij ? ?
C44 -0.042(1) -0.5436(6) -0.670(1) 0.0582 Uij ? ?
C45 -0.055(1) -0.5575(5) -0.807(1) 0.0521 Uij ? ?
C46 0.0274(9) -0.6016(5) -0.850(1) 0.0426 Uij ? ?
C47 0.4967(9) -0.7385(6) -0.521(1) 0.0538 Uij ? ?
C48 0.5470(10) -0.6920(6) -0.529(1) 0.0544 Uij ? ?
C49 0.3065(9) -0.6882(5) -0.413(1) 0.0483 Uij ? ?
C50 0.316(1) -0.7225(6) -0.321(2) 0.0763 Uij ? ?
C51 0.275(1) -0.6976(8) -0.198(2) 0.0937 Uij ? ?
C52 0.228(1) -0.6428(7) -0.172(2) 0.0896 Uij ? ?
C53 0.218(1) -0.6093(6) -0.265(2) 0.0897 Uij ? ?
C54 0.257(1) -0.6307(6) -0.384(1) 0.0659 Uij ? ?
C55 0.330(1) -0.7813(6) -0.632(1) 0.0534 Uij ? ?
C56 0.386(1) -0.8203(7) -0.722(2) 0.0733 Uij ? ?
C57 0.359(2) -0.8714(8) -0.779(2) 0.0960 Uij ? ?
C58 0.271(2) -0.8799(8) -0.741(2) 0.0964 Uij ? ?
C59 0.216(1) -0.8413(9) -0.657(2) 0.0915 Uij ? ?
C60 0.246(1) -0.7936(7) -0.603(2) 0.0803 Uij ? ?
C61 0.5640(9) -0.6095(6) -0.683(1) 0.0489 Uij ? ?
C62 0.576(1) -0.5709(7) -0.573(1) 0.0614 Uij ? ?
C63 0.622(1) -0.5289(7) -0.575(2) 0.0733 Uij ? ?
C64 0.659(1) -0.5250(7) -0.688(2) 0.0846 Uij ? ?
C65 0.648(1) -0.5623(7) -0.803(2) 0.0806 Uij ? ?
C66 0.601(1) -0.6048(6) -0.800(1) 0.0687 Uij ? ?
C67 0.5475(10) -0.7214(5) -0.808(1) 0.0452 Uij ? ?
C68 0.4863(10) -0.7328(6) -0.914(1) 0.0542 Uij ? ?
C69 0.519(1) -0.7773(8) -1.013(2) 0.0798 Uij ? ?
C70 0.614(1) -0.8111(7) -1.006(2) 0.0779 Uij ? ?
C71 0.676(1) -0.8003(7) -0.901(2) 0.0832 Uij ? ?
C72 0.642(1) -0.7542(7) -0.804(1) 0.0699 Uij ? ?
H1 0.0802 -0.0544 0.4776 0.0978 Uij ? ?
H2 0.1536 0.0213 0.6080 0.1234 Uij ? ?
H3 0.2707 0.0442 0.4752 0.1116 Uij ? ?
H4 0.2743 -0.0211 0.2545 0.0978 Uij ? ?
H5 0.2740 -0.1212 0.6732 0.1043 Uij ? ?
H6 0.4097 -0.0672 0.6728 0.1389 Uij ? ?
H7 0.4772 -0.0859 0.4510 0.1396 Uij ? ?
H8 0.3931 -0.1551 0.3101 0.0987 Uij ? ?
H9 0.1061 -0.3491 0.0599 0.0831 Uij ? ?
H10 0.0162 -0.3043 0.1239 0.0831 Uij ? ?
H11 0.0176 -0.2813 -0.0761 0.0949 Uij ? ?
H12 0.1304 -0.2870 -0.0621 0.0949 Uij ? ?
H13 0.2626 -0.3381 0.4393 0.0696 Uij ? ?
H14 0.2171 -0.3609 0.6273 0.0852 Uij ? ?
H15 0.0540 -0.3346 0.6804 0.0905 Uij ? ?
H16 -0.0671 -0.2938 0.5345 0.1112 Uij ? ?
H17 -0.0212 -0.2702 0.3441 0.0993 Uij ? ?
H18 0.2429 -0.4060 0.1956 0.0802 Uij ? ?
H19 0.3992 -0.4676 0.1639 0.0902 Uij ? ?
H20 0.5328 -0.4316 0.1421 0.0966 Uij ? ?
H21 0.5102 -0.3340 0.1445 0.0888 Uij ? ?
H22 0.3545 -0.2716 0.1823 0.0668 Uij ? ?
H23 -0.0406 -0.1524 0.3046 0.1001 Uij ? ?
H24 -0.1996 -0.1289 0.3809 0.1292 Uij ? ?
H25 -0.3298 -0.1443 0.2361 0.1511 Uij ? ?
H26 -0.2959 -0.1872 0.0095 0.1662 Uij ? ?
H27 -0.1374 -0.2120 -0.0618 0.1176 Uij ? ?
H28 -0.0419 -0.0842 0.0287 0.0872 Uij ? ?
H29 -0.0620 -0.0281 -0.1346 0.1168 Uij ? ?
H30 0.0024 -0.0673 -0.3336 0.1353 Uij ? ?
H31 0.0799 -0.1659 -0.3773 0.1253 Uij ? ?
H32 0.1014 -0.2230 -0.2123 0.1001 Uij ? ?
H33 0.1845 -0.4802 -0.5819 0.0585 Uij ? ?
H34 0.0299 -0.4146 -0.6679 0.0688 Uij ? ?
H35 0.0175 -0.4485 -0.9139 0.0655 Uij ? ?
H36 0.1673 -0.5297 -0.9743 0.0559 Uij ? ?
H37 0.0731 -0.5756 -0.5393 0.0584 Uij ? ?
H38 -0.0879 -0.5155 -0.6152 0.0680 Uij ? ?
H39 -0.1095 -0.5404 -0.8596 0.0609 Uij ? ?
H40 0.0384 -0.6203 -0.9380 0.0516 Uij ? ?
H41 0.5030 -0.7456 -0.4335 0.0628 Uij ? ?
H42 0.5272 -0.7725 -0.5772 0.0628 Uij ? ?
H43 0.6163 -0.7074 -0.5313 0.0652 Uij ? ?
H44 0.5326 -0.6624 -0.4551 0.0652 Uij ? ?
H45 0.3491 -0.7620 -0.3387 0.0928 Uij ? ?
H46 0.2809 -0.7211 -0.1330 0.1119 Uij ? ?
H47 0.2021 -0.6268 -0.0880 0.1060 Uij ? ?
H48 0.1828 -0.5702 -0.2468 0.1045 Uij ? ?
H49 0.2510 -0.6062 -0.4475 0.0797 Uij ? ?
H50 0.4439 -0.8129 -0.7480 0.0884 Uij ? ?
H51 0.3998 -0.8990 -0.8407 0.1132 Uij ? ?
H52 0.2522 -0.9143 -0.7786 0.1055 Uij ? ?
H53 0.1559 -0.8469 -0.6338 0.1052 Uij ? ?
H54 0.2058 -0.7668 -0.5397 0.0930 Uij ? ?
H55 0.5505 -0.5737 -0.4936 0.0744 Uij ? ?
H56 0.6291 -0.5024 -0.4973 0.0843 Uij ? ?
H57 0.6932 -0.4962 -0.6892 0.0951 Uij ? ?
H58 0.6733 -0.5588 -0.8817 0.0913 Uij ? ?
H59 0.5928 -0.6309 -0.8777 0.0824 Uij ? ?
H60 0.4203 -0.7098 -0.9181 0.0695 Uij ? ?
H61 0.4760 -0.7847 -1.0864 0.0920 Uij ? ?
H62 0.6365 -0.8421 -1.0747 0.0920 Uij ? ?
H63 0.7414 -0.8238 -0.8943 0.0962 Uij ? ?
H64 0.6855 -0.7451 -0.7323 0.0833 Uij ? ?

loop_
_atom_type_symbol
_atom_type_oxidation_number
_atom_type_number_in_cell
_atom_type_scat_dispersion_real
_atom_type_scat_dispersion_imag
_atom_type_scat_source
C 0 144 0.003 0.002 'International Tables'
H 0 128 0.000 0.000 'International Tables'
P 0 8 0.102 0.094 'International Tables'
S 0 8 0.125 0.123 'International Tables'
Fe 0 4 0.346 0.844 'International Tables'
Ni 0 4 0.339 1.112 'International Tables'

loop_
_geom_angle_atom_site_label_1
_geom_angle_atom_site_label_2
_geom_angle_atom_site_label_3
_geom_angle
_geom_angle_site_symmetry_1
_geom_angle_site_symmetry_2
_geom_angle_site_symmetry_3
_geom_angle_publ_flag
S(1) Ni(1) S(2) 105.2(1) ? ? ? yes
S(1) Ni(1) P(1) 170.0(2) ? ? ? yes
S(1) Ni(1) P(2) 86.5(1) ? ? ? yes
S(2) Ni(1) P(1) 83.2(1) ? ? ? yes
S(2) Ni(1) P(2) 163.8(2) ? ? ? yes
P(1) Ni(1) P(2) 86.5(1) ? ? ? yes
S(3) Ni(2) S(4) 106.1(1) ? ? ? yes
S(3) Ni(2) P(3) 163.7(2) ? ? ? yes
S(3) Ni(2) P(4) 88.6(1) ? ? ? yes
S(4) Ni(2) P(3) 84.6(1) ? ? ? yes
S(4) Ni(2) P(4) 156.7(1) ? ? ? yes
P(3) Ni(2) P(4) 85.4(1) ? ? ? yes
C(1) Fe(1) C(2) 40.9(5) ? ? ? yes
C(1) Fe(1) C(3) 68.2(6) ? ? ? yes
C(1) Fe(1) C(4) 69.2(6) ? ? ? yes
C(1) Fe(1) C(5) 41.0(5) ? ? ? yes
C(1) Fe(1) C(6) 103.3(5) ? ? ? yes
C(1) Fe(1) C(7) 133.1(7) ? ? ? yes
C(1) Fe(1) C(8) 172.4(7) ? ? ? yes
C(1) Fe(1) C(9) 136.5(9) ? ? ? yes
C(1) Fe(1) C(10) 106.9(6) ? ? ? yes
C(2) Fe(1) C(3) 39.7(6) ? ? ? yes
C(2) Fe(1) C(4) 67.4(7) ? ? ? yes
C(2) Fe(1) C(5) 68.0(6) ? ? ? yes
C(2) Fe(1) C(6) 106.7(6) ? ? ? yes
C(2) Fe(1) C(7) 108.6(7) ? ? ? yes
C(2) Fe(1) C(8) 142(1) ? ? ? yes
C(2) Fe(1) C(9) 176.1(9) ? ? ? yes
C(2) Fe(1) C(10) 136.2(7) ? ? ? yes
C(3) Fe(1) C(4) 39.5(7) ? ? ? yes
C(3) Fe(1) C(5) 67.6(7) ? ? ? yes
C(3) Fe(1) C(6) 138.1(9) ? ? ? yes
C(3) Fe(1) C(7) 113.4(7) ? ? ? yes
C(3) Fe(1) C(8) 118.6(9) ? ? ? yes
C(3) Fe(1) C(9) 144.1(10) ? ? ? yes
C(3) Fe(1) C(10) 175.0(7) ? ? ? yes
C(4) Fe(1) C(5) 41.3(6) ? ? ? yes
C(4) Fe(1) C(6) 172.5(6) ? ? ? yes
C(4) Fe(1) C(7) 143.1(8) ? ? ? yes
C(4) Fe(1) C(8) 118.1(7) ? ? ? yes
C(4) Fe(1) C(9) 115.3(9) ? ? ? yes
C(4) Fe(1) C(10) 139.8(9) ? ? ? yes
C(5) Fe(1) C(6) 132.9(7) ? ? ? yes
C(5) Fe(1) C(7) 173.8(7) ? ? ? yes
C(5) Fe(1) C(8) 143.0(9) ? ? ? yes
C(5) Fe(1) C(9) 111.9(8) ? ? ? yes
C(5) Fe(1) C(10) 108.9(7) ? ? ? yes
C(6) Fe(1) C(7) 42.1(5) ? ? ? yes
C(6) Fe(1) C(8) 69.4(6) ? ? ? yes
C(6) Fe(1) C(9) 70.4(7) ? ? ? yes
C(6) Fe(1) C(10) 41.6(6) ? ? ? yes
C(7) Fe(1) C(8) 42.5(7) ? ? ? yes
C(7) Fe(1) C(9) 71.1(7) ? ? ? yes
C(7) Fe(1) C(10) 69.7(7) ? ? ? yes
C(8) Fe(1) C(9) 40.0(8) ? ? ? yes
C(8) Fe(1) C(10) 66.3(8) ? ? ? yes
C(9) Fe(1) C(10) 39.9(7) ? ? ? yes
C(37) Fe(2) C(38) 40.4(5) ? ? ? yes
C(37) Fe(2) C(39) 69.7(5) ? ? ? yes
C(37) Fe(2) C(40) 69.4(5) ? ? ? yes
C(37) Fe(2) C(41) 40.6(4) ? ? ? yes
C(37) Fe(2) C(42) 102.9(5) ? ? ? yes
C(37) Fe(2) C(43) 118.4(5) ? ? ? yes
C(37) Fe(2) C(44) 155.4(6) ? ? ? yes
C(37) Fe(2) C(45) 159.4(5) ? ? ? yes
C(37) Fe(2) C(46) 121.2(5) ? ? ? yes
C(38) Fe(2) C(39) 41.1(5) ? ? ? yes
C(38) Fe(2) C(40) 67.9(5) ? ? ? yes
C(38) Fe(2) C(41) 66.9(5) ? ? ? yes
C(38) Fe(2) C(42) 121.3(5) ? ? ? yes
C(38) Fe(2) C(43) 107.2(5) ? ? ? yes
C(38) Fe(2) C(44) 123.8(6) ? ? ? yes
C(38) Fe(2) C(45) 159.9(6) ? ? ? yes
C(38) Fe(2) C(46) 158.1(6) ? ? ? yes
C(39) Fe(2) C(40) 40.4(5) ? ? ? yes
C(39) Fe(2) C(41) 68.2(5) ? ? ? yes
C(39) Fe(2) C(42) 159.5(6) ? ? ? yes
C(39) Fe(2) C(43) 125.1(6) ? ? ? yes
C(39) Fe(2) C(44) 111.0(5) ? ? ? yes
C(39) Fe(2) C(45) 124.4(5) ? ? ? yes
C(39) Fe(2) C(46) 158.6(5) ? ? ? yes
C(40) Fe(2) C(41) 40.8(5) ? ? ? yes
C(40) Fe(2) C(42) 156.4(6) ? ? ? yes
C(40) Fe(2) C(43) 162.8(6) ? ? ? yes
C(40) Fe(2) C(44) 128.2(6) ? ? ? yes
C(40) Fe(2) C(45) 110.4(5) ? ? ? yes
C(40) Fe(2) C(46) 122.4(5) ? ? ? yes
C(41) Fe(2) C(42) 119.2(5) ? ? ? yes
C(41) Fe(2) C(43) 154.2(5) ? ? ? yes
C(41) Fe(2) C(44) 163.9(6) ? ? ? yes
C(41) Fe(2) C(45) 125.8(5) ? ? ? yes
C(41) Fe(2) C(46) 107.1(5) ? ? ? yes
C(42) Fe(2) C(43) 40.5(4) ? ? ? yes
C(42) Fe(2) C(44) 67.5(5) ? ? ? yes
C(42) Fe(2) C(45) 68.7(5) ? ? ? yes
C(42) Fe(2) C(46) 41.4(4) ? ? ? yes
C(43) Fe(2) C(44) 39.8(5) ? ? ? yes
C(43) Fe(2) C(45) 68.2(5) ? ? ? yes
C(43) Fe(2) C(46) 68.4(5) ? ? ? yes
C(44) Fe(2) C(45) 40.3(5) ? ? ? yes
C(44) Fe(2) C(46) 67.4(5) ? ? ? yes
C(45) Fe(2) C(46) 40.3(5) ? ? ? yes
Ni(1) S(1) C(1) 117.8(5) ? ? ? yes
Ni(1) S(2) C(6) 115.9(5) ? ? ? yes
Ni(2) S(3) C(37) 117.8(4) ? ? ? yes
Ni(2) S(4) C(42) 116.4(4) ? ? ? yes
Ni(1) P(1) C(11) 109.4(4) ? ? ? yes
Ni(1) P(1) C(13) 117.6(4) ? ? ? yes
Ni(1) P(1) C(19) 115.0(5) ? ? ? yes
C(11) P(1) C(13) 103.7(7) ? ? ? yes
C(11) P(1) C(19) 104.7(6) ? ? ? yes
C(13) P(1) C(19) 105.2(6) ? ? ? yes
Ni(1) P(2) C(12) 107.4(5) ? ? ? yes
Ni(1) P(2) C(25) 109.8(6) ? ? ? yes
Ni(1) P(2) C(31) 125.1(5) ? ? ? yes
C(12) P(2) C(25) 102.9(7) ? ? ? yes
C(12) P(2) C(31) 106.4(7) ? ? ? yes
C(25) P(2) C(31) 103.1(7) ? ? ? yes
Ni(2) P(3) C(47) 110.5(4) ? ? ? yes
Ni(2) P(3) C(49) 110.6(4) ? ? ? yes
Ni(2) P(3) C(55) 120.3(5) ? ? ? yes
C(47) P(3) C(49) 102.8(6) ? ? ? yes
C(47) P(3) C(55) 105.5(6) ? ? ? yes
C(49) P(3) C(55) 105.7(7) ? ? ? yes
Ni(2) P(4) C(48) 108.2(5) ? ? ? yes
Ni(2) P(4) C(61) 124.9(4) ? ? ? yes
Ni(2) P(4) C(67) 107.2(5) ? ? ? yes
C(48) P(4) C(61) 104.9(6) ? ? ? yes
C(48) P(4) C(67) 104.5(6) ? ? ? yes
C(61) P(4) C(67) 105.5(6) ? ? ? yes
Fe(1) C(1) S(1) 127.8(7) ? ? ? yes
Fe(1) C(1) C(2) 70.6(8) ? ? ? yes
Fe(1) C(1) C(5) 69.1(8) ? ? ? yes
S(1) C(1) C(2) 128(1) ? ? ? yes
S(1) C(1) C(5) 124(1) ? ? ? yes
C(2) C(1) C(5) 106(1) ? ? ? yes
Fe(1) C(2) C(1) 68.5(9) ? ? ? yes
Fe(1) C(2) C(3) 69(1) ? ? ? yes
Fe(1) C(2) H(1) 127.5336 ? ? ? no
C(1) C(2) C(3) 108(1) ? ? ? yes
C(1) C(2) H(1) 126.0818 ? ? ? no
C(3) C(2) H(1) 125.8222 ? ? ? no
Fe(1) C(3) C(2) 70.6(10) ? ? ? yes
Fe(1) C(3) C(4) 70(1) ? ? ? yes
Fe(1) C(3) H(2) 125.9130 ? ? ? no
C(2) C(3) C(4) 110(1) ? ? ? yes
C(2) C(3) H(2) 124.9376 ? ? ? no
C(4) C(3) H(2) 124.7768 ? ? ? no
Fe(1) C(4) C(3) 70(1) ? ? ? yes
Fe(1) C(4) C(5) 68.2(8) ? ? ? yes
Fe(1) C(4) H(3) 126.4259 ? ? ? no
C(3) C(4) C(5) 106(1) ? ? ? yes
C(3) C(4) H(3) 126.7545 ? ? ? no
C(5) C(4) H(3) 126.5422 ? ? ? no
Fe(1) C(5) C(1) 69.9(8) ? ? ? yes
Fe(1) C(5) C(4) 70.5(9) ? ? ? yes
Fe(1) C(5) H(4) 125.4828 ? ? ? no
C(1) C(5) C(4) 108(1) ? ? ? yes
C(1) C(5) H(4) 125.6778 ? ? ? no
C(4) C(5) H(4) 125.8199 ? ? ? no
Fe(1) C(6) S(2) 128.4(7) ? ? ? yes
Fe(1) C(6) C(7) 69.7(8) ? ? ? yes
Fe(1) C(6) C(10) 68.9(8) ? ? ? yes
S(2) C(6) C(7) 122(1) ? ? ? yes
S(2) C(6) C(10) 131(1) ? ? ? yes
C(7) C(6) C(10) 106(1) ? ? ? yes
Fe(1) C(7) C(6) 68.2(7) ? ? ? yes
Fe(1) C(7) C(8) 67.8(9) ? ? ? yes
Fe(1) C(7) H(5) 127.1146 ? ? ? no
C(6) C(7) C(8) 103(1) ? ? ? yes
C(6) C(7) H(5) 128.0869 ? ? ? no
C(8) C(7) H(5) 128.5981 ? ? ? no
Fe(1) C(8) C(7) 69.7(9) ? ? ? yes
Fe(1) C(8) C(9) 71(1) ? ? ? yes
Fe(1) C(8) H(6) 126.7425 ? ? ? no
C(7) C(8) C(9) 112(1) ? ? ? yes
C(7) C(8) H(6) 123.5572 ? ? ? no
C(9) C(8) H(6) 123.6232 ? ? ? no
Fe(1) C(9) C(8) 68(1) ? ? ? yes
Fe(1) C(9) C(10) 68(1) ? ? ? yes
Fe(1) C(9) H(7) 127.0369 ? ? ? no
C(8) C(9) C(10) 104(1) ? ? ? yes
C(8) C(9) H(7) 127.6850 ? ? ? no
C(10) C(9) H(7) 127.4786 ? ? ? no
Fe(1) C(10) C(6) 69.5(9) ? ? ? yes
Fe(1) C(10) C(9) 71(1) ? ? ? yes
Fe(1) C(10) H(8) 127.0494 ? ? ? no
C(6) C(10) C(9) 112(1) ? ? ? yes
C(6) C(10) H(8) 123.7709 ? ? ? no
C(9) C(10) H(8) 123.5819 ? ? ? no
P(1) C(11) C(12) 108.6(9) ? ? ? yes
P(1) C(11) H(9) 109.5460 ? ? ? no
P(1) C(11) H(10) 109.8923 ? ? ? no
C(12) C(11) H(9) 109.2782 ? ? ? no
C(12) C(11) H(10) 109.9100 ? ? ? no
H(9) C(11) H(10) 109.5826 ? ? ? no
P(2) C(12) C(11) 107.2(9) ? ? ? yes
P(2) C(12) H(11) 109.7931 ? ? ? no
P(2) C(12) H(12) 110.0917 ? ? ? no
C(11) C(12) H(11) 109.7598 ? ? ? no
C(11) C(12) H(12) 110.2956 ? ? ? no
H(11) C(12) H(12) 109.6703 ? ? ? no
P(1) C(13) C(14) 120(1) ? ? ? yes
P(1) C(13) C(18) 121(1) ? ? ? yes
C(14) C(13) C(18) 117(1) ? ? ? yes
C(13) C(14) C(15) 121(1) ? ? ? yes
C(13) C(14) H(13) 119.1908 ? ? ? no
C(15) C(14) H(13) 119.1436 ? ? ? no
C(14) C(15) C(16) 120(1) ? ? ? yes
C(14) C(15) H(14) 119.7229 ? ? ? no
C(16) C(15) H(14) 119.8836 ? ? ? no
C(15) C(16) C(17) 119(1) ? ? ? yes
C(15) C(16) H(15) 119.9967 ? ? ? no
C(17) C(16) H(15) 120.2615 ? ? ? no
C(16) C(17) C(18) 119(1) ? ? ? yes
C(16) C(17) H(16) 120.1225 ? ? ? no
C(18) C(17) H(16) 120.1765 ? ? ? no
C(13) C(18) C(17) 121(1) ? ? ? yes
C(13) C(18) H(17) 119.5186 ? ? ? no
C(17) C(18) H(17) 119.4394 ? ? ? no
P(1) C(19) C(20) 120(1) ? ? ? yes
P(1) C(19) C(24) 122(1) ? ? ? yes
C(20) C(19) C(24) 117(1) ? ? ? yes
C(19) C(20) C(21) 120(1) ? ? ? yes
C(19) C(20) H(18) 119.7602 ? ? ? no
C(21) C(20) H(18) 119.7274 ? ? ? no
C(20) C(21) C(22) 120(1) ? ? ? yes
C(20) C(21) H(19) 119.8848 ? ? ? no
C(22) C(21) H(19) 119.7276 ? ? ? no
C(21) C(22) C(23) 119(1) ? ? ? yes
C(21) C(22) H(20) 120.0594 ? ? ? no
C(23) C(22) H(20) 119.9773 ? ? ? no
C(22) C(23) C(24) 119(1) ? ? ? yes
C(22) C(23) H(21) 120.0805 ? ? ? no
C(24) C(23) H(21) 120.3266 ? ? ? no
C(19) C(24) C(23) 121(1) ? ? ? yes
C(19) C(24) H(22) 119.2872 ? ? ? no
C(23) C(24) H(22) 119.0629 ? ? ? no
P(2) C(25) C(26) 120(1) ? ? ? yes
P(2) C(25) C(30) 120(1) ? ? ? yes
C(26) C(25) C(30) 119(1) ? ? ? yes
C(25) C(26) C(27) 122(1) ? ? ? yes
C(25) C(26) H(23) 118.6488 ? ? ? no
C(27) C(26) H(23) 119.0008 ? ? ? no
C(26) C(27) C(28) 118(2) ? ? ? yes
C(26) C(27) H(24) 120.2696 ? ? ? no
C(28) C(27) H(24) 120.7480 ? ? ? no
C(27) C(28) C(29) 118(2) ? ? ? yes
C(27) C(28) H(25) 120.5456 ? ? ? no
C(29) C(28) H(25) 120.8197 ? ? ? no
C(28) C(29) C(30) 121(2) ? ? ? yes
C(28) C(29) H(26) 119.1082 ? ? ? no
C(30) C(29) H(26) 119.5137 ? ? ? no
C(25) C(30) C(29) 119(2) ? ? ? yes
C(25) C(30) H(27) 120.5103 ? ? ? no
C(29) C(30) H(27) 120.0395 ? ? ? no
P(2) C(31) C(32) 119(1) ? ? ? yes
P(2) C(31) C(36) 122(1) ? ? ? yes
C(32) C(31) C(36) 118(1) ? ? ? yes
C(31) C(32) C(33) 122(1) ? ? ? yes
C(31) C(32) H(28) 118.8970 ? ? ? no
C(33) C(32) H(28) 118.9233 ? ? ? no
C(32) C(33) C(34) 119(1) ? ? ? yes
C(32) C(33) H(29) 119.9574 ? ? ? no
C(34) C(33) H(29) 120.0739 ? ? ? no
C(33) C(34) C(35) 119(2) ? ? ? yes
C(33) C(34) H(30) 120.3167 ? ? ? no
C(35) C(34) H(30) 120.4036 ? ? ? no
C(34) C(35) C(36) 120(2) ? ? ? yes
C(34) C(35) H(31) 119.4537 ? ? ? no
C(36) C(35) H(31) 119.6918 ? ? ? no
C(31) C(36) C(35) 119(1) ? ? ? yes
C(31) C(36) H(32) 120.3495 ? ? ? no
C(35) C(36) H(32) 120.0485 ? ? ? no
Fe(2) C(37) S(3) 134.0(6) ? ? ? yes
Fe(2) C(37) C(38) 67.9(7) ? ? ? yes
Fe(2) C(37) C(41) 69.2(7) ? ? ? yes
S(3) C(37) C(38) 125.7(10) ? ? ? yes
S(3) C(37) C(41) 129(1) ? ? ? yes
C(38) C(37) C(41) 104(1) ? ? ? yes
Fe(2) C(38) C(37) 71.7(7) ? ? ? yes
Fe(2) C(38) C(39) 71.3(7) ? ? ? yes
Fe(2) C(38) H(33) 124.7811 ? ? ? no
C(37) C(38) C(39) 112(1) ? ? ? yes
C(37) C(38) H(33) 123.9736 ? ? ? no
C(39) C(38) H(33) 123.8975 ? ? ? no
Fe(2) C(39) C(38) 67.6(7) ? ? ? yes
Fe(2) C(39) C(40) 69.1(7) ? ? ? yes
Fe(2) C(39) H(34) 127.3972 ? ? ? no
C(38) C(39) C(40) 105(1) ? ? ? yes
C(38) C(39) H(34) 127.4530 ? ? ? no
C(40) C(39) H(34) 127.2817 ? ? ? no
Fe(2) C(40) C(39) 70.4(7) ? ? ? yes
Fe(2) C(40) C(41) 69.8(7) ? ? ? yes
Fe(2) C(40) H(35) 125.3994 ? ? ? no
C(39) C(40) C(41) 108(1) ? ? ? yes
C(39) C(40) H(35) 125.8865 ? ? ? no
C(41) C(40) H(35) 125.9510 ? ? ? no
Fe(2) C(41) C(37) 70.2(7) ? ? ? yes
Fe(2) C(41) C(40) 69.4(7) ? ? ? yes
Fe(2) C(41) H(36) 127.1193 ? ? ? no
C(37) C(41) C(40) 110(1) ? ? ? yes
C(37) C(41) H(36) 125.0160 ? ? ? no
C(40) C(41) H(36) 124.9698 ? ? ? no
Fe(2) C(42) S(4) 133.0(7) ? ? ? yes
Fe(2) C(42) C(43) 70.6(7) ? ? ? yes
Fe(2) C(42) C(46) 69.7(7) ? ? ? yes
S(4) C(42) C(43) 128.8(10) ? ? ? yes
S(4) C(42) C(46) 122(1) ? ? ? yes
C(43) C(42) C(46) 107(1) ? ? ? yes
Fe(2) C(43) C(42) 68.9(7) ? ? ? yes
Fe(2) C(43) C(44) 69.8(7) ? ? ? yes
Fe(2) C(43) H(37) 126.6778 ? ? ? no
C(42) C(43) C(44) 107(1) ? ? ? yes
C(42) C(43) H(37) 126.2522 ? ? ? no
C(44) C(43) H(37) 126.2135 ? ? ? no
Fe(2) C(44) C(43) 70.4(8) ? ? ? yes
Fe(2) C(44) C(45) 69.6(8) ? ? ? yes
Fe(2) C(44) H(38) 126.4586 ? ? ? no
C(43) C(44) C(45) 109(1) ? ? ? yes
C(43) C(44) H(38) 125.1228 ? ? ? no
C(45) C(44) H(38) 125.0095 ? ? ? no
Fe(2) C(45) C(44) 70.0(8) ? ? ? yes
Fe(2) C(45) C(46) 69.9(7) ? ? ? yes
Fe(2) C(45) H(39) 125.4012 ? ? ? no
C(44) C(45) C(46) 107(1) ? ? ? yes
C(44) C(45) H(39) 126.3099 ? ? ? no
C(46) C(45) H(39) 126.3624 ? ? ? no
Fe(2) C(46) C(42) 68.9(6) ? ? ? yes
Fe(2) C(46) C(45) 69.7(7) ? ? ? yes
Fe(2) C(46) H(40) 126.6223 ? ? ? no
C(42) C(46) C(45) 107(1) ? ? ? yes
C(42) C(46) H(40) 126.1357 ? ? ? no
C(45) C(46) H(40) 126.2355 ? ? ? no
P(3) C(47) C(48) 110.3(9) ? ? ? yes
P(3) C(47) H(41) 109.3080 ? ? ? no
P(3) C(47) H(42) 109.3658 ? ? ? no
C(48) C(47) H(41) 109.1599 ? ? ? no
C(48) C(47) H(42) 109.1850 ? ? ? no
H(41) C(47) H(42) 109.5280 ? ? ? no
P(4) C(48) C(47) 107.4(9) ? ? ? yes
P(4) C(48) H(43) 110.0846 ? ? ? no
P(4) C(48) H(44) 110.0112 ? ? ? no
C(47) C(48) H(43) 109.9253 ? ? ? no
C(47) C(48) H(44) 109.8758 ? ? ? no
H(43) C(48) H(44) 109.5613 ? ? ? no
P(3) C(49) C(50) 120(1) ? ? ? yes
P(3) C(49) C(54) 119(1) ? ? ? yes
C(50) C(49) C(54) 119(1) ? ? ? yes
C(49) C(50) C(51) 118(1) ? ? ? yes
C(49) C(50) H(45) 120.8855 ? ? ? no
C(51) C(50) H(45) 120.8194 ? ? ? no
C(50) C(51) C(52) 121(1) ? ? ? yes
C(50) C(51) H(46) 119.1001 ? ? ? no
C(52) C(51) H(46) 119.1270 ? ? ? no
C(51) C(52) C(53) 119(1) ? ? ? yes
C(51) C(52) H(47) 120.4723 ? ? ? no
C(53) C(52) H(47) 120.1658 ? ? ? no
C(52) C(53) C(54) 121(1) ? ? ? yes
C(52) C(53) H(48) 119.3944 ? ? ? no
C(54) C(53) H(48) 119.1256 ? ? ? no
C(49) C(54) C(53) 119(1) ? ? ? yes
C(49) C(54) H(49) 120.1664 ? ? ? no
C(53) C(54) H(49) 120.1405 ? ? ? no
P(3) C(55) C(56) 117(1) ? ? ? yes
P(3) C(55) C(60) 125(1) ? ? ? yes
C(56) C(55) C(60) 116(1) ? ? ? yes
C(55) C(56) C(57) 120(1) ? ? ? yes
C(55) C(56) H(50) 119.3593 ? ? ? no
C(57) C(56) H(50) 120.0163 ? ? ? no
C(56) C(57) C(58) 118(1) ? ? ? yes
C(56) C(57) H(51) 120.0960 ? ? ? no
C(58) C(57) H(51) 121.7208 ? ? ? no
C(57) C(58) C(59) 120(1) ? ? ? yes
C(57) C(58) H(52) 118.8181 ? ? ? no
C(59) C(58) H(52) 120.5279 ? ? ? no
C(58) C(59) C(60) 118(1) ? ? ? yes
C(58) C(59) H(53) 120.0075 ? ? ? no
C(60) C(59) H(53) 121.2202 ? ? ? no
C(55) C(60) C(59) 125(1) ? ? ? yes
C(55) C(60) H(54) 117.8918 ? ? ? no
C(59) C(60) H(54) 116.8850 ? ? ? no
P(4) C(61) C(62) 120(1) ? ? ? yes
P(4) C(61) C(66) 120(1) ? ? ? yes
C(62) C(61) C(66) 118(1) ? ? ? yes
C(61) C(62) C(63) 121(1) ? ? ? yes
C(61) C(62) H(55) 118.9530 ? ? ? no
C(63) C(62) H(55) 119.1349 ? ? ? no
C(62) C(63) C(64) 119(1) ? ? ? yes
C(62) C(63) H(56) 120.3121 ? ? ? no
C(64) C(63) H(56) 120.3112 ? ? ? no
C(63) C(64) C(65) 121(1) ? ? ? yes
C(63) C(64) H(57) 119.5236 ? ? ? no
C(65) C(64) H(57) 119.2355 ? ? ? no
C(64) C(65) C(66) 118(1) ? ? ? yes
C(64) C(65) H(58) 120.6571 ? ? ? no
C(66) C(65) H(58) 120.4680 ? ? ? no
C(61) C(66) C(65) 120(1) ? ? ? yes
C(61) C(66) H(59) 119.9461 ? ? ? no
C(65) C(66) H(59) 119.9089 ? ? ? no
P(4) C(67) C(68) 118(1) ? ? ? yes
P(4) C(67) C(72) 122(1) ? ? ? yes
C(68) C(67) C(72) 119(1) ? ? ? yes
C(67) C(68) C(69) 120(1) ? ? ? yes
C(67) C(68) H(60) 119.8174 ? ? ? no
C(69) C(68) H(60) 119.8237 ? ? ? no
C(68) C(69) C(70) 120(1) ? ? ? yes
C(68) C(69) H(61) 119.9913 ? ? ? no
C(70) C(69) H(61) 119.9985 ? ? ? no
C(69) C(70) C(71) 120(1) ? ? ? yes
C(69) C(70) H(62) 119.9067 ? ? ? no
C(71) C(70) H(62) 119.8565 ? ? ? no
C(70) C(71) C(72) 118(1) ? ? ? yes
C(70) C(71) H(63) 120.9596 ? ? ? no
C(72) C(71) H(63) 120.5495 ? ? ? no
C(67) C(72) C(71) 121(1) ? ? ? yes
C(67) C(72) H(64) 119.0333 ? ? ? no
C(71) C(72) H(64) 119.3827 ? ? ? no

loop_
_geom_bond_atom_site_label_1
_geom_bond_atom_site_label_2
_geom_bond_distance
_geom_bond_site_symmetry_1
_geom_bond_site_symmetry_2
_geom_bond_publ_flag
Ni(1) S(1) 2.207(4) ? ? yes
Ni(1) S(2) 2.207(4) ? ? yes
Ni(1) P(1) 2.186(4) ? ? yes
Ni(1) P(2) 2.186(4) ? ? yes
Ni(2) S(3) 2.196(4) ? ? yes
Ni(2) S(4) 2.199(4) ? ? yes
Ni(2) P(3) 2.178(4) ? ? yes
Ni(2) P(4) 2.179(4) ? ? yes
Fe(1) C(1) 2.01(1) ? ? yes
Fe(1) C(2) 2.04(2) ? ? yes
Fe(1) C(3) 2.02(2) ? ? yes
Fe(1) C(4) 2.03(1) ? ? yes
Fe(1) C(5) 2.00(1) ? ? yes
Fe(1) C(6) 2.02(1) ? ? yes
Fe(1) C(7) 2.04(1) ? ? yes
Fe(1) C(8) 2.02(2) ? ? yes
Fe(1) C(9) 2.06(2) ? ? yes
Fe(1) C(10) 2.01(2) ? ? yes
Fe(2) C(37) 2.06(1) ? ? yes
Fe(2) C(38) 2.01(1) ? ? yes
Fe(2) C(39) 2.06(1) ? ? yes
Fe(2) C(40) 2.04(1) ? ? yes
Fe(2) C(41) 2.05(1) ? ? yes
Fe(2) C(42) 2.03(1) ? ? yes
Fe(2) C(43) 2.05(1) ? ? yes
Fe(2) C(44) 2.04(1) ? ? yes
Fe(2) C(45) 2.04(1) ? ? yes
Fe(2) C(46) 2.04(1) ? ? yes
S(1) C(1) 1.78(1) ? ? yes
S(2) C(6) 1.74(1) ? ? yes
S(3) C(37) 1.73(1) ? ? yes
S(4) C(42) 1.75(1) ? ? yes
P(1) C(11) 1.86(1) ? ? yes
P(1) C(13) 1.82(1) ? ? yes
P(1) C(19) 1.80(1) ? ? yes
P(2) C(12) 1.84(1) ? ? yes
P(2) C(25) 1.78(2) ? ? yes
P(2) C(31) 1.81(1) ? ? yes
P(3) C(47) 1.84(1) ? ? yes
P(3) C(49) 1.84(1) ? ? yes
P(3) C(55) 1.78(1) ? ? yes
P(4) C(48) 1.82(1) ? ? yes
P(4) C(61) 1.80(1) ? ? yes
P(4) C(67) 1.81(1) ? ? yes
C(1) C(2) 1.41(2) ? ? yes
C(1) C(5) 1.40(2) ? ? yes
C(2) C(3) 1.38(2) ? ? yes
C(2) H(1) 0.9527 ? ? no
C(3) C(4) 1.37(2) ? ? yes
C(3) H(2) 0.9515 ? ? no
C(4) C(5) 1.42(2) ? ? yes
C(4) H(3) 0.9512 ? ? no
C(5) H(4) 0.9532 ? ? no
C(6) C(7) 1.46(2) ? ? yes
C(6) C(10) 1.43(2) ? ? yes
C(7) C(8) 1.47(2) ? ? yes
C(7) H(5) 0.9530 ? ? no
C(8) C(9) 1.39(3) ? ? yes
C(8) H(6) 0.9526 ? ? no
C(9) C(10) 1.39(2) ? ? yes
C(9) H(7) 0.9504 ? ? no
C(10) H(8) 0.9542 ? ? no
C(11) C(12) 1.51(2) ? ? yes
C(11) H(9) 0.9524 ? ? no
C(11) H(10) 0.9461 ? ? no
C(12) H(11) 0.9515 ? ? no
C(12) H(12) 0.9460 ? ? no
C(13) C(14) 1.38(2) ? ? yes
C(13) C(18) 1.37(2) ? ? yes
C(14) C(15) 1.39(2) ? ? yes
C(14) H(13) 0.9518 ? ? no
C(15) C(16) 1.35(2) ? ? yes
C(15) H(14) 0.9526 ? ? no
C(16) C(17) 1.36(2) ? ? yes
C(16) H(15) 0.9522 ? ? no
C(17) C(18) 1.41(2) ? ? yes
C(17) H(16) 0.9525 ? ? no
C(18) H(17) 0.9513 ? ? no
C(19) C(20) 1.40(2) ? ? yes
C(19) C(24) 1.37(2) ? ? yes
C(20) C(21) 1.38(2) ? ? yes
C(20) H(18) 0.9525 ? ? no
C(21) C(22) 1.37(2) ? ? yes
C(21) H(19) 0.9514 ? ? no
C(22) C(23) 1.37(2) ? ? yes
C(22) H(20) 0.9504 ? ? no
C(23) C(24) 1.40(2) ? ? yes
C(23) H(21) 0.9523 ? ? no
C(24) H(22) 0.9518 ? ? no
C(25) C(26) 1.43(2) ? ? yes
C(25) C(30) 1.38(2) ? ? yes
C(26) C(27) 1.39(2) ? ? yes
C(26) H(23) 0.9542 ? ? no
C(27) C(28) 1.35(3) ? ? yes
C(27) H(24) 0.9532 ? ? no
C(28) C(29) 1.49(3) ? ? yes
C(28) H(25) 0.9505 ? ? no
C(29) C(30) 1.36(3) ? ? yes
C(29) H(26) 0.9526 ? ? no
C(30) H(27) 0.9533 ? ? no
C(31) C(32) 1.40(2) ? ? yes
C(31) C(36) 1.35(2) ? ? yes
C(32) C(33) 1.40(2) ? ? yes
C(32) H(28) 0.9531 ? ? no
C(33) C(34) 1.33(2) ? ? yes
C(33) H(29) 0.9520 ? ? no
C(34) C(35) 1.40(3) ? ? yes
C(34) H(30) 0.9504 ? ? no
C(35) C(36) 1.41(2) ? ? yes
C(35) H(31) 0.9526 ? ? no
C(36) H(32) 0.9524 ? ? no
C(37) C(38) 1.41(2) ? ? yes
C(37) C(41) 1.42(1) ? ? yes
C(38) C(39) 1.43(2) ? ? yes
C(38) H(33) 0.9519 ? ? no
C(39) C(40) 1.42(2) ? ? yes
C(39) H(34) 0.9511 ? ? no
C(40) C(41) 1.42(2) ? ? yes
C(40) H(35) 0.9513 ? ? no
C(41) H(36) 0.9513 ? ? no
C(42) C(43) 1.41(2) ? ? yes
C(42) C(46) 1.44(2) ? ? yes
C(43) C(44) 1.39(2) ? ? yes
C(43) H(37) 0.9516 ? ? no
C(44) C(45) 1.41(2) ? ? yes
C(44) H(38) 0.9518 ? ? no
C(45) C(46) 1.41(2) ? ? yes
C(45) H(39) 0.9513 ? ? no
C(46) H(40) 0.9520 ? ? no
C(47) C(48) 1.51(2) ? ? yes
C(47) H(41) 0.9501 ? ? no
C(47) H(42) 0.9491 ? ? no
C(48) H(43) 0.9488 ? ? no
C(48) H(44) 0.9500 ? ? no
C(49) C(50) 1.37(2) ? ? yes
C(49) C(54) 1.39(2) ? ? yes
C(50) C(51) 1.42(2) ? ? yes
C(50) H(45) 0.9509 ? ? no
C(51) C(52) 1.32(2) ? ? yes
C(51) H(46) 0.9524 ? ? no
C(52) C(53) 1.36(2) ? ? yes
C(52) H(47) 0.9526 ? ? no
C(53) C(54) 1.37(2) ? ? yes
C(53) H(48) 0.9514 ? ? no
C(54) H(49) 0.9530 ? ? no
C(55) C(56) 1.36(2) ? ? yes
C(55) C(60) 1.35(2) ? ? yes
C(56) C(57) 1.41(2) ? ? yes
C(56) H(50) 0.9531 ? ? no
C(57) C(58) 1.41(2) ? ? yes
C(57) H(51) 0.9538 ? ? no
C(58) C(59) 1.31(2) ? ? yes
C(58) H(52) 0.9529 ? ? no
C(59) C(60) 1.36(2) ? ? yes
C(59) H(53) 0.9486 ? ? no
C(60) H(54) 0.9514 ? ? no
C(61) C(62) 1.37(2) ? ? yes
C(61) C(66) 1.40(2) ? ? yes
C(62) C(63) 1.36(2) ? ? yes
C(62) H(55) 0.9524 ? ? no
C(63) C(64) 1.37(2) ? ? yes
C(63) H(56) 0.9515 ? ? no
C(64) C(65) 1.38(2) ? ? yes
C(64) H(57) 0.9524 ? ? no
C(65) C(66) 1.38(2) ? ? yes
C(65) H(58) 0.9525 ? ? no
C(66) H(59) 0.9527 ? ? no
C(67) C(68) 1.36(2) ? ? yes
C(67) C(72) 1.36(2) ? ? yes
C(68) C(69) 1.37(2) ? ? yes
C(68) H(60) 0.9526 ? ? no
C(69) C(70) 1.38(2) ? ? yes
C(69) H(61) 0.9510 ? ? no
C(70) C(71) 1.37(2) ? ? yes
C(70) H(62) 0.9528 ? ? no
C(71) C(72) 1.38(2) ? ? yes
C(71) H(63) 0.9513 ? ? no
C(72) H(64) 0.9510 ? ? no
